data_2312521
loop_
_publ_author_name
'Pickl, Thomas'
'Zuber, Julian'
'Stephan, Johannes'
'P&#xf6;thig, Alexander'

_publ_section_title
;
 Crystal structure elucidation of a geminal and vicinal
 bis(trifluoromethanesulfonate) ester.
;
_journal_coeditor_code OJ3019
_journal_issue 'Pt 7'
_journal_name_full 'Acta crystallographica. Section C, Structural chemistry'
_journal_page_first 278
_journal_page_last 283
_journal_paper_doi 10.1107/S2053229624005230
_journal_volume 80
_journal_year 2024
_chemical_formula_iupac 'C4 H4 F6 O6 S2'
_chemical_formula_sum 'C4 H4 F6 O6 S2'
_chemical_formula_weight 326.19
_chemical_name_common
;
Ethylene bis(triflate)
;
_chemical_name_systematic
;
Ethane-1,2-diyl bis(trifluoromethanesulfonate)
;
_space_group_crystal_system triclinic
_space_group_IT_number 2
_space_group_name_Hall '-P 1'
_space_group_name_H-M_alt 'P -1'
_atom_sites_solution_hydrogens geom
_atom_sites_solution_primary direct
_atom_sites_solution_secondary difmap
_audit_creation_method
;
FinalCif V133 by Daniel Kratzert, Freiburg 2024,
https://dkratzert.de/finalcif.html
;
_cell_angle_alpha 83.540(9)
_cell_angle_beta 64.178(9)
_cell_angle_gamma 89.593(9)
_cell_formula_units_Z 4
_cell_length_a 10.036(4)
_cell_length_b 10.664(3)
_cell_length_c 11.276(4)
_cell_measurement_reflns_used 3670
_cell_measurement_temperature 100(2)
_cell_measurement_theta_max 26.344
_cell_measurement_theta_min 2.26
_cell_volume 1078.2(7)
_computing_cell_refinement
;
SAINT (Bruker, 2019)
;
_computing_data_collection
;
APEX4 (Bruker, 2022)
;
_computing_data_reduction
;
SAINT (Bruker, 2019)
;
_computing_molecular_graphics
;
PLATON (Spek, 2020)
;
_computing_publication_material
;
PLATON (Spek, 2020), enCIFer (Allen <i>et al.</i>,  2004) and
<i>FinalCif</i> (Kratzert, 2023)
;
_computing_structure_refinement
;
SHELXL (Sheldrick, 2015b) and <i>SHELXLE</i> (H\"ubschle <i>et al.</i>,
2011)
;
_computing_structure_solution
;
<i>SHELXT</i> (Sheldrick, 2015a)
;
_diffrn_ambient_temperature 100(2)
_diffrn_detector CPAD
_diffrn_detector_area_resol_mean 16
_diffrn_measured_fraction_theta_full 0.990
_diffrn_measured_fraction_theta_max 0.982
_diffrn_measurement_device 'three-angle diffractometer'
_diffrn_measurement_device_type 'Bruker D8 VENTURE'
_diffrn_measurement_method '\w and \f scans'
_diffrn_measurement_specimen_support 'MiTeGen micromount'
_diffrn_radiation_monochromator 'Helios optic'
_diffrn_radiation_probe x-ray
_diffrn_radiation_source 'TXS rotating anode'
_diffrn_radiation_type MoK\a
_diffrn_radiation_wavelength 0.71073
_diffrn_reflns_av_R_equivalents 0.0786
_diffrn_reflns_av_unetI/netI 0.0701
_diffrn_reflns_limit_h_max 12
_diffrn_reflns_limit_h_min -11
_diffrn_reflns_limit_k_max 13
_diffrn_reflns_limit_k_min -13
_diffrn_reflns_limit_l_max 14
_diffrn_reflns_limit_l_min 0
_diffrn_reflns_number 4339
_diffrn_reflns_theta_full 25.242
_diffrn_reflns_theta_max 26.369
_diffrn_reflns_theta_min 1.924
_diffrn_source 'TXS rotating anode'
_diffrn_source_current 50.0
_diffrn_source_voltage 50.0
_exptl_absorpt_coefficient_mu 0.600
_exptl_absorpt_correction_T_max 0.745373
_exptl_absorpt_correction_T_min 0.564122
_exptl_absorpt_correction_type multi-scan
_exptl_absorpt_process_details
;
(TWINABS; Bruker, 2012)
;
_exptl_crystal_colour colourless
_exptl_crystal_density_diffrn 2.009
_exptl_crystal_description plate
_exptl_crystal_F_000 648
_exptl_crystal_size_max 0.162
_exptl_crystal_size_mid 0.090
_exptl_crystal_size_min 0.012
_refine_diff_density_max 0.604
_refine_diff_density_min -0.548
_refine_ls_extinction_method none
_refine_ls_goodness_of_fit_ref 1.073
_refine_ls_hydrogen_treatment constr
_refine_ls_matrix_type full
_refine_ls_number_parameters 326
_refine_ls_number_reflns 4339
_refine_ls_number_restraints 0
_refine_ls_restrained_S_all 1.073
_refine_ls_R_factor_all 0.0941
_refine_ls_R_factor_gt 0.0658
_refine_ls_shift/su_max 0.000
_refine_ls_shift/su_mean 0.000
_refine_ls_structure_factor_coef Fsqd
_refine_ls_weighting_details 'w=1/[\s^2^(Fo^2^)+(0.0356P)^2^+5.6794P] where P=(Fo^2^+2Fc^2^)/3'
_refine_ls_weighting_scheme calc
_refine_ls_wR_factor_gt 0.1490
_refine_ls_wR_factor_ref 0.1657
_reflns_number_gt 3403
_reflns_number_total 4339
_reflns_threshold_expression 'I > 2\s(I)'
_twin_individual_id 2
_twin_individual_twin_matrix_11 0.00071
_twin_individual_twin_matrix_12 -0.0027
_twin_individual_twin_matrix_13 -0.99868
_twin_individual_twin_matrix_21 0.95311
_twin_individual_twin_matrix_22 0.21903
_twin_individual_twin_matrix_23 -0.12083
_twin_individual_twin_matrix_31 0.41847
_twin_individual_twin_matrix_32 -0.95442
_twin_individual_twin_matrix_33 -0.02247
_cod_data_source_file oj3019.cif
_cod_data_source_block 2
_cod_depositor_comments 'Adding full bibliography for 2312521--2312522.cif.'
_cod_original_cell_volume 1078.2(6)
_cod_database_code 2312521
_shelx_space_group_comment
;
The symmetry employed for this shelxl refinement is uniquely defined
by the following loop, which should always be used as a source of
symmetry information in preference to the above space-group names.
They are only intended as comments.
;

loop_
_space_group_symop_operation_xyz
'x, y, z'
'-x, -y, -z'

loop_
_atom_site_type_symbol
_atom_site_label
_atom_site_fract_x
_atom_site_fract_y
_atom_site_fract_z
_atom_site_U_iso_or_equiv
_atom_site_adp_type
_atom_site_calc_flag
_atom_site_occupancy
_atom_site_disorder_assembly
_atom_site_disorder_group
C C1 0.7390(7) 0.7806(7) -0.3145(7) 0.0305(15) Uani d 1 . .
C C2 0.7981(8) 0.5426(6) -0.0952(8) 0.0330(16) Uani d 1 . .
H H2A 0.902806 0.520173 -0.141213 0.040 Uiso calc 1 . .
H H2B 0.739825 0.497232 -0.130181 0.040 Uiso calc 1 . .
C C3 0.7408(7) 0.5038(6) 0.0505(7) 0.0269(14) Uani d 1 . .
H H3A 0.642752 0.539256 0.098399 0.032 Uiso calc 1 . .
H H3B 0.728878 0.410543 0.069459 0.032 Uiso calc 1 . .
C C4 0.7031(9) 0.5807(7) 0.3481(7) 0.0361(17) Uani d 1 . .
C C5 0.8589(8) 0.2726(6) 0.6257(7) 0.0302(14) Uani d 1 . .
C C6 0.7927(7) 0.0998(5) 0.9138(6) 0.0221(13) Uani d 1 . .
H H6A 0.899447 0.113447 0.889450 0.027 Uiso calc 1 . .
H H6B 0.782152 0.034746 0.862035 0.027 Uiso calc 1 . .
C C7 0.7111(7) 0.0564(6) 1.0578(6) 0.0241(13) Uani d 1 . .
H H7A 0.753362 -0.021922 1.080005 0.029 Uiso calc 1 . .
H H7B 0.605728 0.037346 1.080766 0.029 Uiso calc 1 . .
C C8 0.7390(8) 0.0661(7) 1.3534(7) 0.0357(17) Uani d 1 . .
O O1 0.5416(5) 0.6374(4) -0.1115(5) 0.0314(11) Uani d 1 . .
O O2 0.6156(5) 0.8470(4) -0.0780(5) 0.0280(10) Uani d 1 . .
O O3 0.7869(5) 0.6800(4) -0.1208(5) 0.0273(10) Uani d 1 . .
O O4 0.8474(5) 0.5512(4) 0.0961(5) 0.0271(10) Uani d 1 . .
O O5 0.7148(5) 0.7467(4) 0.1546(5) 0.0293(10) Uani d 1 . .
O O6 0.9481(5) 0.7020(5) 0.1759(5) 0.0378(12) Uani d 1 . .
O O7 0.6265(5) 0.1192(4) 0.7537(5) 0.0321(11) Uani d 1 . .
O O8 0.6023(5) 0.3478(4) 0.7861(5) 0.0294(10) Uani d 1 . .
O O9 0.7323(4) 0.2186(4) 0.8829(4) 0.0220(9) Uani d 1 . .
O O10 0.7222(5) 0.1561(4) 1.1360(4) 0.0269(10) Uani d 1 . .
O O11 0.9608(5) 0.0795(4) 1.1190(5) 0.0321(11) Uani d 1 . .
O O12 0.8618(5) 0.2776(4) 1.2118(5) 0.0358(12) Uani d 1 . .
F F1 0.7956(5) 0.6816(4) -0.3792(4) 0.0465(11) Uani d 1 . .
F F2 0.6383(5) 0.8273(4) -0.3533(5) 0.0492(12) Uani d 1 . .
F F3 0.8467(5) 0.8687(4) -0.3484(4) 0.0440(11) Uani d 1 . .
F F4 0.5908(5) 0.5129(4) 0.3503(4) 0.0496(12) Uani d 1 . .
F F5 0.7841(6) 0.5051(4) 0.3855(5) 0.0506(12) Uani d 1 . .
F F6 0.6486(6) 0.6642(5) 0.4320(5) 0.0556(13) Uani d 1 . .
F F7 0.8389(5) 0.2819(4) 0.5157(4) 0.0397(10) Uani d 1 . .
F F8 0.9190(4) 0.3805(4) 0.6300(4) 0.0357(9) Uani d 1 . .
F F9 0.9521(4) 0.1820(4) 0.6202(4) 0.0363(10) Uani d 1 . .
F F10 0.6861(6) -0.0449(4) 1.3420(5) 0.0580(14) Uani d 1 . .
F F11 0.6265(5) 0.1269(5) 1.4300(4) 0.0518(12) Uani d 1 . .
F F12 0.8276(6) 0.0428(4) 1.4110(4) 0.0480(12) Uani d 1 . .
S S1 0.65129(17) 0.73351(14) -0.13709(15) 0.0212(3) Uani d 1 . .
S S2 0.81148(18) 0.66163(14) 0.18055(17) 0.0247(4) Uani d 1 . .
S S3 0.68116(17) 0.23493(14) 0.77089(16) 0.0227(3) Uani d 1 . .
S S4 0.84046(18) 0.15361(14) 1.18972(16) 0.0237(3) Uani d 1 . .

loop_
_atom_site_aniso_label
_atom_site_aniso_U_11
_atom_site_aniso_U_22
_atom_site_aniso_U_33
_atom_site_aniso_U_12
_atom_site_aniso_U_13
_atom_site_aniso_U_23
C1 0.026(4) 0.032(4) 0.033(4) 0.000(3) -0.014(3) -0.004(3)
C2 0.038(4) 0.018(3) 0.055(5) 0.011(3) -0.029(4) -0.012(3)
C3 0.028(3) 0.017(3) 0.046(4) 0.000(2) -0.026(3) -0.005(3)
C4 0.047(4) 0.032(4) 0.036(4) 0.000(3) -0.025(4) -0.002(3)
C5 0.036(4) 0.024(3) 0.032(4) 0.006(3) -0.017(3) -0.005(3)
C6 0.019(3) 0.016(3) 0.034(4) 0.003(2) -0.015(3) -0.001(2)
C7 0.021(3) 0.024(3) 0.032(3) 0.000(3) -0.016(3) -0.001(3)
C8 0.039(4) 0.037(4) 0.035(4) -0.002(3) -0.020(4) -0.005(3)
O1 0.023(2) 0.021(2) 0.051(3) -0.0051(18) -0.016(2) -0.005(2)
O2 0.027(2) 0.019(2) 0.035(3) 0.0015(18) -0.010(2) -0.0048(19)
O3 0.026(2) 0.023(2) 0.038(3) 0.0038(18) -0.019(2) -0.0024(19)
O4 0.025(2) 0.022(2) 0.042(3) 0.0004(17) -0.022(2) 0.0003(19)
O5 0.031(3) 0.019(2) 0.043(3) 0.0054(18) -0.021(2) -0.0015(19)
O6 0.032(3) 0.034(3) 0.056(3) -0.011(2) -0.029(3) 0.002(2)
O7 0.034(3) 0.022(2) 0.049(3) -0.0020(19) -0.026(2) -0.005(2)
O8 0.028(2) 0.021(2) 0.042(3) 0.0086(18) -0.019(2) -0.0056(19)
O9 0.022(2) 0.016(2) 0.028(2) 0.0027(16) -0.0114(19) -0.0034(17)
O10 0.029(2) 0.025(2) 0.036(3) 0.0092(18) -0.022(2) -0.0071(19)
O11 0.024(2) 0.034(3) 0.044(3) 0.0098(19) -0.019(2) -0.011(2)
O12 0.040(3) 0.026(2) 0.046(3) 0.005(2) -0.023(3) -0.004(2)
F1 0.055(3) 0.048(3) 0.036(2) 0.008(2) -0.018(2) -0.015(2)
F2 0.057(3) 0.059(3) 0.045(3) 0.013(2) -0.035(2) -0.002(2)
F3 0.043(3) 0.037(2) 0.038(2) -0.0109(19) -0.008(2) 0.0069(19)
F4 0.047(3) 0.055(3) 0.037(2) -0.023(2) -0.012(2) 0.009(2)
F5 0.067(3) 0.036(2) 0.053(3) -0.002(2) -0.034(3) 0.012(2)
F6 0.072(3) 0.049(3) 0.042(3) 0.005(2) -0.020(3) -0.007(2)
F7 0.055(3) 0.040(2) 0.026(2) 0.001(2) -0.020(2) -0.0021(17)
F8 0.034(2) 0.033(2) 0.036(2) -0.0097(17) -0.0120(19) -0.0011(17)
F9 0.030(2) 0.036(2) 0.032(2) 0.0125(17) -0.0056(18) -0.0003(17)
F10 0.091(4) 0.040(3) 0.040(3) -0.030(3) -0.029(3) 0.010(2)
F11 0.040(3) 0.072(3) 0.035(2) -0.001(2) -0.008(2) -0.009(2)
F12 0.072(3) 0.038(3) 0.045(3) -0.001(2) -0.038(3) 0.006(2)
S1 0.0196(7) 0.0175(7) 0.0266(8) 0.0005(6) -0.0106(6) -0.0014(6)
S2 0.0257(8) 0.0193(7) 0.0330(9) -0.0026(6) -0.0173(7) 0.0012(6)
S3 0.0206(7) 0.0188(7) 0.0317(8) 0.0019(6) -0.0145(7) -0.0024(6)
S4 0.0251(8) 0.0184(7) 0.0301(8) 0.0030(6) -0.0147(7) -0.0013(6)

loop_
_atom_type_symbol
_atom_type_description
_atom_type_scat_dispersion_real
_atom_type_scat_dispersion_imag
_atom_type_scat_source
C C 0.0033 0.0016 'International Tables Vol C Tables 4.2.6.8 and 6.1.1.4'
O O 0.0106 0.0060 'International Tables Vol C Tables 4.2.6.8 and 6.1.1.4'
F F 0.0171 0.0103 'International Tables Vol C Tables 4.2.6.8 and 6.1.1.4'
S S 0.1246 0.1234 'International Tables Vol C Tables 4.2.6.8 and 6.1.1.4'
H H 0.0000 0.0000 'International Tables Vol C Tables 4.2.6.8 and 6.1.1.4'

loop_
_geom_angle_atom_site_label_1
_geom_angle_atom_site_label_2
_geom_angle_atom_site_label_3
_geom_angle_site_symmetry_1
_geom_angle_site_symmetry_3
_geom_angle
_geom_angle_publ_flag
F3 C1 F1 . . 108.8(6) ?
F3 C1 F2 . . 108.5(6) ?
F1 C1 F2 . . 107.9(6) ?
F3 C1 S1 . . 111.3(5) ?
F1 C1 S1 . . 110.6(5) ?
F2 C1 S1 . . 109.6(5) ?
O3 C2 C3 . . 109.8(5) ?
O4 C3 C2 . . 108.9(5) ?
F5 C4 F6 . . 109.2(6) ?
F5 C4 F4 . . 108.6(6) ?
F6 C4 F4 . . 108.5(7) ?
F5 C4 S2 . . 111.3(5) ?
F6 C4 S2 . . 109.7(5) ?
F4 C4 S2 . . 109.5(5) ?
F8 C5 F9 . . 108.6(6) ?
F8 C5 F7 . . 108.5(5) ?
F9 C5 F7 . . 108.8(6) ?
F8 C5 S3 . . 111.2(5) ?
F9 C5 S3 . . 110.0(4) ?
F7 C5 S3 . . 109.6(5) ?
O9 C6 C7 . . 109.1(5) ?
C6 C7 O10 . . 110.0(5) ?
F11 C8 F12 . . 108.9(6) ?
F11 C8 F10 . . 107.7(6) ?
F12 C8 F10 . . 108.1(6) ?
F11 C8 S4 . . 112.1(5) ?
F12 C8 S4 . . 110.2(5) ?
F10 C8 S4 . . 109.6(5) ?
C2 O3 S1 . . 120.5(4) ?
C3 O4 S2 . . 121.4(4) ?
C6 O9 S3 . . 121.4(4) ?
C7 O10 S4 . . 121.4(4) ?
O2 S1 O1 . . 121.9(3) ?
O2 S1 O3 . . 108.4(3) ?
O1 S1 O3 . . 112.0(3) ?
O2 S1 C1 . . 105.9(3) ?
O1 S1 C1 . . 107.1(3) ?
O3 S1 C1 . . 98.9(3) ?
O6 S2 O5 . . 122.7(3) ?
O6 S2 O4 . . 105.6(3) ?
O5 S2 O4 . . 112.3(3) ?
O6 S2 C4 . . 106.2(3) ?
O5 S2 C4 . . 106.0(3) ?
O4 S2 C4 . . 101.8(3) ?
O7 S3 O8 . . 123.2(3) ?
O7 S3 O9 . . 112.2(3) ?
O8 S3 O9 . . 106.4(3) ?
O7 S3 C5 . . 106.0(3) ?
O8 S3 C5 . . 105.9(3) ?
O9 S3 C5 . . 100.5(3) ?
O12 S4 O11 . . 122.1(3) ?
O12 S4 O10 . . 107.5(3) ?
O11 S4 O10 . . 111.9(3) ?
O12 S4 C8 . . 105.7(3) ?
O11 S4 C8 . . 106.3(3) ?
O10 S4 C8 . . 101.1(3) ?

loop_
_geom_bond_atom_site_label_1
_geom_bond_atom_site_label_2
_geom_bond_site_symmetry_2
_geom_bond_distance
_geom_bond_publ_flag
C1 F3 . 1.331(8) ?
C1 F1 . 1.332(8) ?
C1 F2 . 1.337(8) ?
C1 S1 . 1.810(7) ?
C2 O3 . 1.474(7) ?
C2 C3 . 1.493(10) ?
C3 O4 . 1.487(7) ?
C4 F5 . 1.305(8) ?
C4 F6 . 1.311(9) ?
C4 F4 . 1.332(8) ?
C4 S2 . 1.831(8) ?
C5 F8 . 1.318(8) ?
C5 F9 . 1.327(8) ?
C5 F7 . 1.334(8) ?
C5 S3 . 1.828(7) ?
C6 O9 . 1.473(7) ?
C6 C7 . 1.483(9) ?
C7 O10 . 1.489(7) ?
C8 F11 . 1.308(9) ?
C8 F12 . 1.318(8) ?
C8 F10 . 1.342(8) ?
C8 S4 . 1.817(8) ?
O1 S1 . 1.420(4) ?
O2 S1 . 1.416(4) ?
O3 S1 . 1.548(4) ?
O4 S2 . 1.540(5) ?
O5 S2 . 1.423(4) ?
O6 S2 . 1.417(5) ?
O7 S3 . 1.420(4) ?
O8 S3 . 1.421(4) ?
O9 S3 . 1.551(4) ?
O10 S4 . 1.549(4) ?
O11 S4 . 1.417(5) ?
O12 S4 . 1.407(5) ?

loop_
_geom_contact_atom_site_label_1
_geom_contact_atom_site_label_2
_geom_contact_distance
_geom_contact_site_symmetry_1
_geom_contact_site_symmetry_2
_geom_contact_publ_flag
F5 F7 2.823(7) 1_555 1_555 yes
F7 F12 2.951(7) 1_555 1_554 yes
F3 F9 2.954(5) 1_555 2_765 yes

loop_
_geom_hbond_atom_site_label_D
_geom_hbond_atom_site_label_H
_geom_hbond_atom_site_label_A
_geom_hbond_site_symmetry_D
_geom_hbond_site_symmetry_H
_geom_hbond_site_symmetry_A
_geom_hbond_distance_DH
_geom_hbond_distance_HA
_geom_hbond_distance_DA
_geom_hbond_angle_DHA
_geom_hbond_publ_flag
C2 H2B O8 1_555 1_555 1_554 0.99 2.615 3.600(10) 171.72 yes
C3 H3A O1 1_555 1_555 2_665 0.99 2.597 2.984(9) 103.25 yes
C3 H3B O1 1_555 1_555 2_665 0.99 2.588 2.984(9) 103.80 yes
C3 H3A O8 1_555 1_555 2_666 0.99 2.591 3.579(8) 174.78 yes
C6 H6A O6 1_555 1_555 2_766 0.99 2.343 3.092(8) 131.72 yes
C6 H6A O11 1_555 1_555 2_757 0.99 2.469 3.034(8) 115.81 yes
C6 H6B O2 1_555 1_555 1_564 0.99 2.453 3.210(8) 132.93 yes
C7 H7A O5 1_555 1_555 1_564 0.99 2.492 3.365(8) 146.89 yes
C7 H7B O7 1_555 1_555 2_657 0.99 2.696 3.525(7) 141.55 yes
C7 H7B O2 1_555 1_555 2_666 0.99 2.543 3.349(9) 138.49 yes
